data_4100981
loop_
_publ_author_name
'Peddy Vishweshwar'
'Jennifer A. McMahon'
'Mark Oliveira'
'Matthew L. Peterson'
'Michael J. Zaworotko'

_journal_name_full 'Journal of the American Chemical Society'
_journal_year 2005
_chemical_formula_moiety 'C9 H14 N4 O3'
_chemical_formula_sum 'C9 H14 N4 O3'
_chemical_formula_weight 226.24
_chemical_name_common 2,4-Dimethoxy-6-morpholin-4-yl-[1,3,5]triazine
_space_group_IT_number 14
_symmetry_cell_setting monoclinic
_symmetry_space_group_name_Hall '-P 2ybc'
_symmetry_space_group_name_H-M 'P 1 21/c 1'
_cell_angle_alpha 90.00
_cell_angle_beta 125.930(20)
_cell_angle_gamma 90.00
_cell_formula_units_Z 4
_cell_length_a 10.258(2)
_cell_length_b 9.2156(18)
_cell_length_c 14.158(5)
_cell_measurement_temperature 295(2)
_cell_volume 1083.8(5)
_diffrn_ambient_temperature 294(2)
_exptl_crystal_density_diffrn 1.387
_cod_original_sg_symbol_H-M 'P 21/c'
_cod_database_code 4100981

loop_
_symmetry_equiv_pos_as_xyz
'x, y, z'
'-x, y+1/2, -z+1/2'
'-x, -y, -z'
'x, -y-1/2, z-1/2'

loop_
_atom_site_label
_atom_site_type_symbol
_atom_site_fract_x
_atom_site_fract_y
_atom_site_fract_z
_atom_site_U_iso_or_equiv
_atom_site_adp_type
_atom_site_occupancy
_atom_site_symmetry_multiplicity
_atom_site_calc_flag
_atom_site_refinement_flags
_atom_site_disorder_assembly
_atom_site_disorder_group
N1 N 0.91033(15) 0.32124(15) 0.40980(12) 0.0433(4) Uani 1 1 d . . .
C2 C 0.90013(18) 0.42077(18) 0.33604(14) 0.0393(4) Uani 1 1 d . . .
N3 N 1.02716(16) 0.47997(16) 0.34426(11) 0.0438(4) Uani 1 1 d . . .
C4 C 1.1674(2) 0.4286(2) 0.43299(15) 0.0444(5) Uani 1 1 d . . .
N5 N 1.19547(16) 0.33026(17) 0.51142(12) 0.0505(4) Uani 1 1 d . . .
C6 C 1.0600(2) 0.28365(19) 0.49418(14) 0.0441(5) Uani 1 1 d . . .
O4 O 1.30233(14) 0.47883(15) 0.45001(11) 0.0591(4) Uani 1 1 d . . .
C41 C 1.2879(3) 0.5799(3) 0.3678(2) 0.0684(7) Uani 1 1 d . . .
H41A H 1.239(3) 0.668(3) 0.364(2) 0.099(9) Uiso 1 1 d . . .
H41B H 1.226(3) 0.541(3) 0.289(2) 0.095(9) Uiso 1 1 d . . .
H41C H 1.389(3) 0.598(2) 0.3889(18) 0.077(7) Uiso 1 1 d . . .
O6 O 1.08387(15) 0.18729(14) 0.57353(11) 0.0572(4) Uani 1 1 d . . .
C61 C 0.9446(3) 0.1354(3) 0.5648(2) 0.0655(6) Uani 1 1 d . . .
H61A H 0.984(3) 0.067(4) 0.630(3) 0.122(10) Uiso 1 1 d . . .
H61B H 0.885(3) 0.074(3) 0.498(3) 0.104(9) Uiso 1 1 d . . .
H61C H 0.885(4) 0.210(3) 0.567(3) 0.122(11) Uiso 1 1 d . . .
O01 O 0.45783(14) 0.61688(16) 0.11402(11) 0.0610(4) Uani 1 1 d . . .
C02 C 0.6033(2) 0.6832(3) 0.1449(2) 0.0630(6) Uani 1 1 d . . .
H2A H 0.647(3) 0.737(2) 0.215(2) 0.073(7) Uiso 1 1 d . . .
H2B H 0.575(3) 0.747(3) 0.080(2) 0.082(7) Uiso 1 1 d . . .
C03 C 0.7228(2) 0.5727(3) 0.16144(19) 0.0561(6) Uani 1 1 d . . .
H3A H 0.817(3) 0.617(2) 0.1864(16) 0.056(6) Uiso 1 1 d . . .
H3B H 0.683(3) 0.525(2) 0.086(2) 0.077(7) Uiso 1 1 d . . .
N04 N 0.75161(15) 0.46572(16) 0.24754(12) 0.0481(4) Uani 1 1 d . . .
C05 C 0.6044(2) 0.4034(2) 0.2254(2) 0.0556(6) Uani 1 1 d . . .
H5A H 0.550(3) 0.342(2) 0.1482(19) 0.077(7) Uiso 1 1 d . . .
H5B H 0.629(2) 0.346(2) 0.2885(19) 0.065(6) Uiso 1 1 d . . .
C06 C 0.4900(2) 0.5216(3) 0.20481(19) 0.0587(6) Uani 1 1 d . . .
H6A H 0.382(3) 0.478(2) 0.1783(16) 0.070(6) Uiso 1 1 d . . .
H6B H 0.537(3) 0.579(3) 0.2759(19) 0.080(7) Uiso 1 1 d . . .

loop_
_atom_site_aniso_label
_atom_site_aniso_U_11
_atom_site_aniso_U_22
_atom_site_aniso_U_33
_atom_site_aniso_U_23
_atom_site_aniso_U_13
_atom_site_aniso_U_12
N1 0.0359(8) 0.0482(9) 0.0398(8) 0.0016(7) 0.0189(7) 0.0037(6)
C2 0.0333(9) 0.0438(10) 0.0373(9) -0.0054(8) 0.0188(7) 0.0019(7)
N3 0.0340(8) 0.0550(9) 0.0402(8) -0.0020(7) 0.0206(6) 0.0007(6)
C4 0.0336(9) 0.0540(11) 0.0422(10) -0.0109(9) 0.0204(8) -0.0013(8)
N5 0.0356(8) 0.0584(10) 0.0446(9) 0.0007(7) 0.0163(7) 0.0043(7)
C6 0.0409(10) 0.0458(10) 0.0378(9) -0.0029(8) 0.0187(8) 0.0050(8)
O4 0.0338(7) 0.0785(10) 0.0602(8) -0.0006(7) 0.0248(6) -0.0021(6)
C41 0.0475(13) 0.0874(19) 0.0759(17) 0.0038(14) 0.0393(13) -0.0074(13)
O6 0.0465(8) 0.0625(9) 0.0475(8) 0.0126(6) 0.0191(6) 0.0060(6)
C61 0.0637(14) 0.0680(16) 0.0659(16) 0.0145(14) 0.0387(13) 0.0039(13)
O01 0.0384(7) 0.0682(9) 0.0574(8) 0.0116(7) 0.0175(6) 0.0094(6)
C02 0.0478(12) 0.0630(14) 0.0569(14) 0.0116(12) 0.0188(10) 0.0036(10)
C03 0.0388(11) 0.0733(14) 0.0482(11) 0.0117(11) 0.0210(9) 0.0006(10)
N04 0.0317(8) 0.0585(10) 0.0473(8) 0.0118(7) 0.0194(7) 0.0047(7)
C05 0.0339(10) 0.0645(13) 0.0572(13) 0.0116(11) 0.0205(9) 0.0010(9)
C06 0.0403(11) 0.0755(15) 0.0551(13) 0.0024(11) 0.0251(9) 0.0049(10)

loop_
_geom_bond_atom_site_label_1
_geom_bond_atom_site_label_2
_geom_bond_distance
_geom_bond_site_symmetry_2
_geom_bond_publ_flag
N1 C6 1.324(2) . ?
N1 C2 1.347(2) . ?
C2 N04 1.350(2) . ?
C2 N3 1.353(2) . ?
N3 C4 1.323(2) . ?
C4 N5 1.327(2) . ?
C4 O4 1.341(2) . ?
N5 C6 1.333(2) . ?
C6 O6 1.337(2) . ?
O4 C41 1.429(3) . ?
C41 H41A 0.94(3) . ?
C41 H41B 0.98(3) . ?
C41 H41C 0.91(2) . ?
O6 C61 1.441(3) . ?
C61 H61A 0.99(3) . ?
C61 H61B 0.96(3) . ?
C61 H61C 0.93(3) . ?
O01 C02 1.424(3) . ?
O01 C06 1.426(2) . ?
C02 C03 1.502(3) . ?
C02 H2A 0.96(2) . ?
C02 H2B 0.98(2) . ?
C03 N04 1.457(2) . ?
C03 H3A 0.91(2) . ?
C03 H3B 1.00(2) . ?
N04 C05 1.467(2) . ?
C05 C06 1.499(3) . ?
C05 H5A 1.06(2) . ?
C05 H5B 0.94(2) . ?
C06 H6A 1.02(2) . ?
C06 H6B 0.98(2) . ?

loop_
_cod_related_entry_id
_cod_related_entry_database
_cod_related_entry_code
1 ChemSpider 3306780
